data_4512415
loop_
_publ_author_name
'Surov, Artem O.'
'Simagina, Anna A.'
'Manin, Nikolay G.'
'Kuzmina, Lyudmila G.'
'Churakov, Andrei V.'
'Perlovich, German L.'

_publ_section_title
;
 Fenamate Cocrystals with 4,4&#x2032;-Bipyridine: Structural and
 Thermodynamic Aspects
;
_journal_issue 1
_journal_name_full 'Crystal Growth &amp; Design'
_journal_page_first 228
_journal_paper_doi 10.1021/cg5012633
_journal_volume 15
_journal_year 2015
_chemical_formula_moiety '2(C13 H11 N O2), C10 H8 N2'
_chemical_formula_sum 'C36 H30 N4 O4'
_chemical_formula_weight 582.64
_chemical_name_systematic
; 
 ? 
;
_space_group_IT_number 2
_symmetry_cell_setting triclinic
_symmetry_space_group_name_Hall '-P 1'
_symmetry_space_group_name_H-M 'P -1'
_atom_sites_solution_hydrogens difmap
_atom_sites_solution_primary direct
_atom_sites_solution_secondary difmap
_audit_creation_method SHELXL-97
_cell_angle_alpha 98.2930(10)
_cell_angle_beta 92.4230(10)
_cell_angle_gamma 104.5940(10)
_cell_formula_units_Z 2
_cell_length_a 7.7606(5)
_cell_length_b 9.7575(6)
_cell_length_c 20.0638(12)
_cell_measurement_reflns_used 3910
_cell_measurement_temperature 183(2)
_cell_measurement_theta_max 30.059
_cell_measurement_theta_min 2.161
_cell_volume 1450.01(16)
_computing_cell_refinement 'SAINT (Bruker, 2008)'
_computing_data_collection '<i>APEX2</i> (Bruker, 2008)'
_computing_data_reduction 'SAINT (Bruker, 2008)'
_computing_molecular_graphics 'SHELXTL (Sheldrick, 2008)'
_computing_publication_material 'SHELXTL (Sheldrick, 2008)'
_computing_structure_refinement 'SHELXTL (Sheldrick, 2008)'
_computing_structure_solution 'SHELXTL (Sheldrick, 2008)'
_diffrn_ambient_temperature 183(2)
_diffrn_measured_fraction_theta_full 0.996
_diffrn_measured_fraction_theta_max 0.996
_diffrn_measurement_device_type 'Bruker SMART APEX II'
_diffrn_measurement_method \w
_diffrn_radiation_monochromator graphite
_diffrn_radiation_source 'fine-focus sealed tube'
_diffrn_radiation_type MoK\a
_diffrn_radiation_wavelength 0.71073
_diffrn_reflns_av_R_equivalents 0.0216
_diffrn_reflns_av_sigmaI/netI 0.0351
_diffrn_reflns_limit_h_max 10
_diffrn_reflns_limit_h_min -10
_diffrn_reflns_limit_k_max 13
_diffrn_reflns_limit_k_min -13
_diffrn_reflns_limit_l_max 27
_diffrn_reflns_limit_l_min -27
_diffrn_reflns_number 16156
_diffrn_reflns_theta_full 29.00
_diffrn_reflns_theta_max 29.00
_diffrn_reflns_theta_min 2.06
_diffrn_standards_decay_% 0
_diffrn_standards_interval_count 0
_diffrn_standards_number 0
_exptl_absorpt_coefficient_mu 0.088
_exptl_absorpt_correction_T_max 0.9774
_exptl_absorpt_correction_T_min 0.9655
_exptl_absorpt_correction_type multi-scan
_exptl_absorpt_process_details 'SADABS (Bruker, 2008)'
_exptl_crystal_colour colourless
_exptl_crystal_density_diffrn 1.334
_exptl_crystal_density_method 'not measured'
_exptl_crystal_description block
_exptl_crystal_F_000 612
_exptl_crystal_size_max 0.40
_exptl_crystal_size_mid 0.36
_exptl_crystal_size_min 0.26
_refine_diff_density_max 0.143
_refine_diff_density_min -0.185
_refine_diff_density_rms 0.036
_refine_ls_extinction_method none
_refine_ls_goodness_of_fit_ref 1.017
_refine_ls_hydrogen_treatment refall
_refine_ls_matrix_type full
_refine_ls_number_parameters 517
_refine_ls_number_reflns 7681
_refine_ls_number_restraints 0
_refine_ls_restrained_S_all 1.017
_refine_ls_R_factor_all 0.0758
_refine_ls_R_factor_gt 0.0438
_refine_ls_shift/su_max 0.001
_refine_ls_shift/su_mean 0.000
_refine_ls_structure_factor_coef Fsqd
_refine_ls_weighting_details 'calc w=1/[\s^2^(Fo^2^)+(0.0482P)^2^+0.0851P] where P=(Fo^2^+2Fc^2^)/3'
_refine_ls_weighting_scheme calc
_refine_ls_wR_factor_gt 0.0960
_refine_ls_wR_factor_ref 0.1084
_reflns_number_gt 5066
_reflns_number_total 7681
_reflns_threshold_expression I>2\s(I)
_cod_data_source_file cg5012633_si_005.cif
_cod_data_source_block N-PA-BP
_cod_depositor_comments 'Adding full bibliography for 4512412--4512416.cif.'
_cod_database_code 4512415

loop_
_symmetry_equiv_pos_as_xyz
'x, y, z'
'-x, -y, -z'

loop_
_atom_site_label
_atom_site_type_symbol
_atom_site_fract_x
_atom_site_fract_y
_atom_site_fract_z
_atom_site_U_iso_or_equiv
_atom_site_adp_type
_atom_site_occupancy
_atom_site_symmetry_multiplicity
_atom_site_calc_flag
N11 N 0.09260(16) 1.03158(14) 0.19651(6) 0.0492(3) Uani 1 1 d
O11 O 0.13870(12) 1.25327(10) 0.29430(4) 0.0458(2) Uani 1 1 d
O12 O -0.04673(14) 1.23659(12) 0.37601(5) 0.0516(3) Uani 1 1 d
C11 C -0.11578(16) 1.05172(15) 0.28147(6) 0.0389(3) Uani 1 1 d
C12 C -0.06452(16) 0.97516(14) 0.22338(6) 0.0396(3) Uani 1 1 d
C13 C -0.17910(18) 0.84284(16) 0.19433(7) 0.0486(3) Uani 1 1 d
C14 C -0.3397(2) 0.79094(19) 0.22019(8) 0.0550(4) Uani 1 1 d
C15 C -0.3932(2) 0.86755(19) 0.27561(8) 0.0549(4) Uani 1 1 d
C16 C -0.28067(18) 0.99549(18) 0.30564(7) 0.0465(3) Uani 1 1 d
C17 C 0.00229(17) 1.18802(15) 0.31629(6) 0.0407(3) Uani 1 1 d
C21 C 0.16059(15) 0.96549(13) 0.13928(6) 0.0360(3) Uani 1 1 d
C22 C 0.22269(18) 0.84512(15) 0.14249(7) 0.0442(3) Uani 1 1 d
C23 C 0.30102(18) 0.78922(15) 0.08813(8) 0.0456(3) Uani 1 1 d
C24 C 0.31968(17) 0.85325(14) 0.03093(7) 0.0413(3) Uani 1 1 d
C25 C 0.25628(17) 0.97213(14) 0.02750(7) 0.0401(3) Uani 1 1 d
C26 C 0.17584(16) 1.02771(13) 0.08143(6) 0.0373(3) Uani 1 1 d
N21 N 1.07472(15) 0.46833(12) 0.18348(6) 0.0422(3) Uani 1 1 d
O21 O 1.12012(13) 0.67191(11) 0.28946(5) 0.0497(2) Uani 1 1 d
O22 O 0.90317(14) 0.66166(13) 0.35909(5) 0.0551(3) Uani 1 1 d
C37 C 0.97038(18) 0.61163(15) 0.30365(6) 0.0430(3) Uani 1 1 d
C31 C 0.85340(17) 0.48092(14) 0.26333(6) 0.0394(3) Uani 1 1 d
C32 C 0.90963(16) 0.41146(14) 0.20439(6) 0.0374(3) Uani 1 1 d
C33 C 0.79612(18) 0.28174(15) 0.17077(7) 0.0436(3) Uani 1 1 d
C34 C 0.63185(19) 0.22462(18) 0.19334(8) 0.0505(4) Uani 1 1 d
C35 C 0.57422(19) 0.29475(19) 0.24984(8) 0.0533(4) Uani 1 1 d
C36 C 0.68459(19) 0.42013(18) 0.28422(7) 0.0489(4) Uani 1 1 d
C41 C 1.14944(16) 0.42282(12) 0.12439(6) 0.0338(3) Uani 1 1 d
C46 C 1.32884(17) 0.42297(13) 0.12927(7) 0.0367(3) Uani 1 1 d
C45 C 1.41187(18) 0.38899(14) 0.07198(7) 0.0415(3) Uani 1 1 d
C44 C 1.31724(18) 0.35192(14) 0.00937(7) 0.0417(3) Uani 1 1 d
C43 C 1.13871(18) 0.35056(14) 0.00445(7) 0.0399(3) Uani 1 1 d
C42 C 1.05533(17) 0.38738(13) 0.06134(6) 0.0373(3) Uani 1 1 d
N1 N 0.79109(16) 0.53634(13) 0.56330(6) 0.0487(3) Uani 1 1 d
N2 N 0.13859(16) -0.10387(13) 0.42280(6) 0.0496(3) Uani 1 1 d
C1 C 0.6714(2) 0.46663(18) 0.60096(7) 0.0501(4) Uani 1 1 d
C2 C 0.5380(2) 0.34576(18) 0.57556(7) 0.0484(3) Uani 1 1 d
C3 C 0.52479(17) 0.28784(15) 0.50713(6) 0.0417(3) Uani 1 1 d
C4 C 0.6491(2) 0.36100(17) 0.46820(7) 0.0480(3) Uani 1 1 d
C5 C 0.7762(2) 0.48268(18) 0.49716(7) 0.0516(4) Uani 1 1 d
C6 C 0.2289(2) -0.01534(18) 0.38363(7) 0.0517(4) Uani 1 1 d
C7 C 0.3509(2) 0.11187(18) 0.40837(7) 0.0495(4) Uani 1 1 d
C8 C 0.38909(18) 0.15449(15) 0.47796(6) 0.0414(3) Uani 1 1 d
C9 C 0.2946(2) 0.06234(17) 0.51834(7) 0.0505(4) Uani 1 1 d
C10 C 0.1730(2) -0.06313(17) 0.48970(7) 0.0513(4) Uani 1 1 d
H1 H 0.6877(19) 0.5087(16) 0.6489(8) 0.056(4) Uiso 1 1 d
H2 H 0.454(2) 0.3015(17) 0.6057(8) 0.064(5) Uiso 1 1 d
H4 H 0.6507(19) 0.3268(16) 0.4214(8) 0.058(4) Uiso 1 1 d
H5 H 0.867(2) 0.5349(16) 0.4704(7) 0.058(4) Uiso 1 1 d
H6 H 0.2018(19) -0.0452(16) 0.3358(8) 0.057(4) Uiso 1 1 d
H7 H 0.4131(19) 0.1723(16) 0.3786(7) 0.055(4) Uiso 1 1 d
H9 H 0.3168(19) 0.0838(16) 0.5659(8) 0.060(4) Uiso 1 1 d
H10 H 0.107(2) -0.1298(17) 0.5186(7) 0.061(4) Uiso 1 1 d
H13 H -0.1458(18) 0.7868(15) 0.1545(7) 0.051(4) Uiso 1 1 d
H14 H -0.414(2) 0.6985(17) 0.1984(7) 0.058(4) Uiso 1 1 d
H15 H -0.508(2) 0.8318(16) 0.2922(7) 0.059(4) Uiso 1 1 d
H16 H -0.3143(18) 1.0506(15) 0.3453(7) 0.051(4) Uiso 1 1 d
H22 H 0.2112(19) 0.8017(16) 0.1826(7) 0.056(4) Uiso 1 1 d
H23 H 0.3429(19) 0.7074(17) 0.0905(7) 0.056(4) Uiso 1 1 d
H24 H 0.3753(17) 0.8142(14) -0.0071(7) 0.047(4) Uiso 1 1 d
H25 H 0.2669(19) 1.0170(16) -0.0144(7) 0.059(4) Uiso 1 1 d
H26 H 0.1353(17) 1.1112(15) 0.0794(6) 0.044(4) Uiso 1 1 d
H33 H 0.8369(17) 0.2294(15) 0.1319(7) 0.046(4) Uiso 1 1 d
H34 H 0.556(2) 0.1315(18) 0.1678(8) 0.063(5) Uiso 1 1 d
H35 H 0.459(2) 0.2576(16) 0.2649(7) 0.060(4) Uiso 1 1 d
H36 H 0.6487(19) 0.4718(16) 0.3241(7) 0.055(4) Uiso 1 1 d
H42 H 0.9331(17) 0.3921(14) 0.0577(6) 0.040(3) Uiso 1 1 d
H43 H 1.0688(17) 0.3253(14) -0.0389(7) 0.043(4) Uiso 1 1 d
H44 H 1.3731(18) 0.3265(15) -0.0311(7) 0.049(4) Uiso 1 1 d
H45 H 1.5372(18) 0.3933(14) 0.0771(6) 0.043(4) Uiso 1 1 d
H46 H 1.3929(17) 0.4479(14) 0.1732(7) 0.044(4) Uiso 1 1 d
H11 H 0.145(2) 1.1256(18) 0.2124(7) 0.060(5) Uiso 1 1 d
H12 H 0.052(3) 1.328(2) 0.3993(10) 0.107(7) Uiso 1 1 d
H31 H 1.1439(19) 0.5378(17) 0.2138(7) 0.053(4) Uiso 1 1 d
H32 H 0.995(3) 0.749(2) 0.3830(10) 0.097(7) Uiso 1 1 d

loop_
_atom_site_aniso_label
_atom_site_aniso_U_11
_atom_site_aniso_U_22
_atom_site_aniso_U_33
_atom_site_aniso_U_23
_atom_site_aniso_U_13
_atom_site_aniso_U_12
N11 0.0470(7) 0.0462(7) 0.0442(7) -0.0068(5) 0.0189(5) -0.0009(6)
O11 0.0482(5) 0.0519(6) 0.0370(5) 0.0032(4) 0.0124(4) 0.0131(5)
O12 0.0572(6) 0.0655(7) 0.0370(5) 0.0054(5) 0.0174(5) 0.0247(5)
C11 0.0380(7) 0.0531(8) 0.0309(6) 0.0141(6) 0.0067(5) 0.0170(6)
C12 0.0358(6) 0.0503(8) 0.0333(7) 0.0104(6) 0.0066(5) 0.0096(6)
C13 0.0434(8) 0.0551(9) 0.0420(8) 0.0056(7) 0.0047(6) 0.0040(7)
C14 0.0417(8) 0.0635(10) 0.0528(9) 0.0154(8) 0.0001(7) -0.0016(7)
C15 0.0360(7) 0.0819(11) 0.0509(9) 0.0287(8) 0.0097(7) 0.0115(8)
C16 0.0405(7) 0.0686(10) 0.0386(7) 0.0207(7) 0.0102(6) 0.0211(7)
C17 0.0435(7) 0.0552(8) 0.0310(6) 0.0099(6) 0.0090(5) 0.0243(6)
C21 0.0329(6) 0.0355(6) 0.0340(6) -0.0005(5) 0.0073(5) 0.0015(5)
C22 0.0448(7) 0.0470(8) 0.0416(8) 0.0142(6) 0.0047(6) 0.0094(6)
C23 0.0427(7) 0.0378(7) 0.0604(9) 0.0106(7) 0.0082(6) 0.0155(6)
C24 0.0385(7) 0.0354(7) 0.0469(8) -0.0022(6) 0.0127(6) 0.0075(6)
C25 0.0445(7) 0.0358(7) 0.0383(7) 0.0063(6) 0.0115(6) 0.0061(6)
C26 0.0401(7) 0.0282(6) 0.0433(7) 0.0042(5) 0.0093(5) 0.0080(5)
N21 0.0422(6) 0.0405(6) 0.0394(6) 0.0006(5) 0.0119(5) 0.0040(5)
O21 0.0508(6) 0.0566(6) 0.0405(5) 0.0025(4) 0.0119(4) 0.0137(5)
O22 0.0606(7) 0.0693(7) 0.0408(6) 0.0060(5) 0.0174(5) 0.0260(6)
C37 0.0497(8) 0.0550(8) 0.0330(7) 0.0122(6) 0.0102(6) 0.0257(7)
C31 0.0414(7) 0.0486(8) 0.0362(7) 0.0178(6) 0.0081(5) 0.0195(6)
C32 0.0380(7) 0.0411(7) 0.0386(7) 0.0165(6) 0.0083(5) 0.0137(6)
C33 0.0431(7) 0.0431(7) 0.0472(8) 0.0157(6) 0.0075(6) 0.0103(6)
C34 0.0428(8) 0.0549(9) 0.0551(9) 0.0247(7) 0.0020(7) 0.0067(7)
C35 0.0356(7) 0.0754(11) 0.0557(9) 0.0346(8) 0.0100(7) 0.0123(7)
C36 0.0443(8) 0.0719(10) 0.0435(8) 0.0261(7) 0.0129(6) 0.0279(8)
C41 0.0381(6) 0.0257(6) 0.0381(7) 0.0071(5) 0.0103(5) 0.0073(5)
C46 0.0382(7) 0.0298(6) 0.0418(7) 0.0070(5) 0.0026(6) 0.0075(5)
C45 0.0343(7) 0.0349(7) 0.0580(9) 0.0108(6) 0.0099(6) 0.0108(5)
C44 0.0475(8) 0.0362(7) 0.0443(8) 0.0089(6) 0.0172(6) 0.0128(6)
C43 0.0447(7) 0.0375(7) 0.0375(7) 0.0072(6) 0.0056(6) 0.0096(6)
C42 0.0352(7) 0.0350(6) 0.0435(7) 0.0080(5) 0.0062(5) 0.0113(5)
N1 0.0539(7) 0.0627(8) 0.0374(6) 0.0057(6) 0.0067(5) 0.0303(6)
N2 0.0598(7) 0.0598(8) 0.0385(6) 0.0047(6) 0.0093(5) 0.0337(6)
C1 0.0573(9) 0.0691(10) 0.0312(7) 0.0046(7) 0.0065(6) 0.0311(8)
C2 0.0550(9) 0.0660(10) 0.0316(7) 0.0075(7) 0.0106(6) 0.0282(8)
C3 0.0497(8) 0.0594(9) 0.0287(6) 0.0093(6) 0.0068(5) 0.0356(7)
C4 0.0597(9) 0.0632(9) 0.0291(7) 0.0059(6) 0.0095(6) 0.0308(8)
C5 0.0578(9) 0.0664(10) 0.0383(8) 0.0098(7) 0.0135(7) 0.0280(8)
C6 0.0604(9) 0.0708(10) 0.0312(7) 0.0051(7) 0.0049(7) 0.0319(8)
C7 0.0568(9) 0.0677(10) 0.0307(7) 0.0101(7) 0.0072(6) 0.0267(8)
C8 0.0493(8) 0.0571(8) 0.0295(6) 0.0076(6) 0.0073(5) 0.0344(7)
C9 0.0681(10) 0.0643(10) 0.0291(7) 0.0091(7) 0.0104(7) 0.0335(8)
C10 0.0665(10) 0.0582(9) 0.0383(8) 0.0101(7) 0.0133(7) 0.0301(8)

loop_
_atom_type_symbol
_atom_type_description
_atom_type_scat_dispersion_real
_atom_type_scat_dispersion_imag
_atom_type_scat_source
C C 0.0033 0.0016 'International Tables Vol C Tables 4.2.6.8 and 6.1.1.4'
H H 0.0000 0.0000 'International Tables Vol C Tables 4.2.6.8 and 6.1.1.4'
N N 0.0061 0.0033 'International Tables Vol C Tables 4.2.6.8 and 6.1.1.4'
O O 0.0106 0.0060 'International Tables Vol C Tables 4.2.6.8 and 6.1.1.4'

loop_
_geom_angle_atom_site_label_1
_geom_angle_atom_site_label_2
_geom_angle_atom_site_label_3
_geom_angle
C12 N11 C21 125.91(12)
C12 N11 H11 115.2(9)
C21 N11 H11 117.9(9)
C17 O12 H12 109.4(11)
C16 C11 C12 119.05(13)
C16 C11 C17 120.02(12)
C12 C11 C17 120.93(11)
N11 C12 C13 121.56(12)
N11 C12 C11 120.23(12)
C13 C12 C11 118.21(11)
C14 C13 C12 120.73(14)
C14 C13 H13 119.4(8)
C12 C13 H13 119.9(8)
C13 C14 C15 121.29(16)
C13 C14 H14 117.6(9)
C15 C14 H14 121.1(9)
C16 C15 C14 118.70(13)
C16 C15 H15 120.8(9)
C14 C15 H15 120.5(9)
C15 C16 C11 121.97(14)
C15 C16 H16 120.2(8)
C11 C16 H16 117.8(8)
O11 C17 O12 120.83(13)
O11 C17 C11 124.23(11)
O12 C17 C11 114.92(11)
C26 C21 C22 119.70(11)
C26 C21 N11 119.47(12)
C22 C21 N11 120.68(12)
C23 C22 C21 119.76(13)
C23 C22 H22 120.7(9)
C21 C22 H22 119.5(9)
C24 C23 C22 120.50(13)
C24 C23 H23 120.0(9)
C22 C23 H23 119.5(9)
C25 C24 C23 119.70(12)
C25 C24 H24 119.9(8)
C23 C24 H24 120.4(8)
C24 C25 C26 120.12(13)
C24 C25 H25 119.7(8)
C26 C25 H25 120.2(8)
C21 C26 C25 120.20(12)
C21 C26 H26 119.9(8)
C25 C26 H26 119.9(8)
C32 N21 C41 128.47(12)
C32 N21 H31 113.4(9)
C41 N21 H31 117.8(9)
C37 O22 H32 107.9(11)
O21 C37 O22 120.80(13)
O21 C37 C31 124.45(11)
O22 C37 C31 114.75(12)
C36 C31 C32 118.76(13)
C36 C31 C37 119.91(12)
C32 C31 C37 121.30(11)
N21 C32 C33 121.89(12)
N21 C32 C31 119.68(12)
C33 C32 C31 118.36(11)
C34 C33 C32 121.10(14)
C34 C33 H33 119.7(8)
C32 C33 H33 119.1(8)
C33 C34 C35 120.60(15)
C33 C34 H34 118.2(9)
C35 C34 H34 121.2(9)
C36 C35 C34 119.22(13)
C36 C35 H35 119.6(9)
C34 C35 H35 121.1(9)
C35 C36 C31 121.91(14)
C35 C36 H36 121.4(9)
C31 C36 H36 116.7(9)
C42 C41 C46 119.07(11)
C42 C41 N21 122.71(11)
C46 C41 N21 118.08(11)
C45 C46 C41 120.33(12)
C45 C46 H46 121.3(8)
C41 C46 H46 118.4(8)
C44 C45 C46 120.47(12)
C44 C45 H45 121.5(8)
C46 C45 H45 118.0(8)
C45 C44 C43 119.30(12)
C45 C44 H44 121.4(8)
C43 C44 H44 119.3(8)
C44 C43 C42 120.66(13)
C44 C43 H43 121.2(7)
C42 C43 H43 118.1(7)
C43 C42 C41 120.15(12)
C43 C42 H42 120.7(7)
C41 C42 H42 119.1(7)
C1 N1 C5 116.59(14)
C6 N2 C10 116.71(14)
N1 C1 C2 123.61(13)
N1 C1 H1 113.9(9)
C2 C1 H1 122.5(9)
C1 C2 C3 119.92(14)
C1 C2 H2 119.3(9)
C3 C2 H2 120.7(10)
C4 C3 C2 116.19(14)
C4 C3 C8 121.74(12)
C2 C3 C8 122.05(12)
C5 C4 C3 120.33(13)
C5 C4 H4 118.5(9)
C3 C4 H4 121.2(9)
N1 C5 C4 123.32(14)
N1 C5 H5 115.3(9)
C4 C5 H5 121.3(9)
N2 C6 C7 123.66(13)
N2 C6 H6 115.9(9)
C7 C6 H6 120.5(9)
C6 C7 C8 120.06(14)
C6 C7 H7 121.1(9)
C8 C7 H7 118.8(9)
C9 C8 C7 116.00(14)
C9 C8 C3 121.83(12)
C7 C8 C3 122.15(13)
C10 C9 C8 120.53(13)
C10 C9 H9 119.3(9)
C8 C9 H9 120.1(9)
N2 C10 C9 123.02(14)
N2 C10 H10 116.5(9)
C9 C10 H10 120.4(9)

loop_
_geom_bond_atom_site_label_1
_geom_bond_atom_site_label_2
_geom_bond_distance
N11 C12 1.3723(16)
N11 C21 1.4220(15)
N11 H11 0.909(16)
O11 C17 1.2254(15)
O12 C17 1.3307(14)
O12 H12 1.05(2)
C11 C16 1.3961(18)
C11 C12 1.4186(17)
C11 C17 1.4698(19)
C12 C13 1.3993(19)
C13 C14 1.375(2)
C13 H13 0.983(14)
C14 C15 1.387(2)
C14 H14 0.971(16)
C15 C16 1.369(2)
C15 H15 0.964(15)
C16 H16 0.977(14)
C21 C26 1.3815(17)
C21 C22 1.3858(18)
C22 C23 1.3815(19)
C22 H22 0.959(15)
C23 C24 1.3797(19)
C23 H23 0.941(15)
C24 C25 1.3784(18)
C24 H24 0.970(13)
C25 C26 1.3830(17)
C25 H25 0.999(15)
C26 H26 0.950(14)
N21 C32 1.3710(16)
N21 C41 1.4053(15)
N21 H31 0.888(15)
O21 C37 1.2285(16)
O22 C37 1.3298(15)
O22 H32 1.01(2)
C37 C31 1.470(2)
C31 C36 1.4037(18)
C31 C32 1.4176(17)
C32 C33 1.4053(19)
C33 C34 1.3800(19)
C33 H33 0.978(14)
C34 C35 1.388(2)
C34 H34 1.003(16)
C35 C36 1.373(2)
C35 H35 0.953(15)
C36 H36 0.972(14)
C41 C42 1.3863(17)
C41 C46 1.3912(17)
C46 C45 1.3808(18)
C46 H46 0.961(13)
C45 C44 1.3803(19)
C45 H45 0.964(13)
C44 C43 1.3814(18)
C44 H44 0.967(13)
C43 C42 1.3827(17)
C43 H43 0.972(13)
C42 H42 0.962(13)
N1 C1 1.3362(18)
N1 C5 1.3434(17)
N2 C6 1.3390(19)
N2 C10 1.3392(18)
C1 C2 1.375(2)
C1 H1 0.979(15)
C2 C3 1.3964(17)
C2 H2 0.972(16)
C3 C4 1.3888(19)
C3 C8 1.477(2)
C4 C5 1.372(2)
C4 H4 0.951(15)
C5 H5 0.987(15)
C6 C7 1.369(2)
C6 H6 0.960(15)
C7 C8 1.3948(18)
C7 H7 0.960(14)
C8 C9 1.389(2)
C9 C10 1.374(2)
C9 H9 0.946(15)
C10 H10 0.994(15)

loop_
_geom_hbond_atom_site_label_D
_geom_hbond_atom_site_label_H
_geom_hbond_atom_site_label_A
_geom_hbond_distance_DH
_geom_hbond_distance_HA
_geom_hbond_distance_DA
_geom_hbond_angle_DHA
_geom_hbond_site_symmetry_A
N11 H11 O11 0.909(16) 1.924(15) 2.6425(14) 134.6(13) .
N21 H31 O21 0.888(15) 1.903(15) 2.6376(15) 138.9(13) .
O12 H12 N1 1.05(2) 1.62(2) 2.6702(17) 177.4(19) 2_676
O22 H32 N2 1.01(2) 1.65(2) 2.6568(17) 177.5(18) 1_665

loop_
_geom_torsion_atom_site_label_1
_geom_torsion_atom_site_label_2
_geom_torsion_atom_site_label_3
_geom_torsion_atom_site_label_4
_geom_torsion
C21 N11 C12 C13 -1.7(2)
C21 N11 C12 C11 179.10(12)
C16 C11 C12 N11 176.64(12)
C17 C11 C12 N11 -3.65(19)
C16 C11 C12 C13 -2.59(18)
C17 C11 C12 C13 177.11(12)
N11 C12 C13 C14 -177.12(14)
C11 C12 C13 C14 2.1(2)
C12 C13 C14 C15 0.0(2)
C13 C14 C15 C16 -1.6(2)
C14 C15 C16 C11 1.0(2)
C12 C11 C16 C15 1.1(2)
C17 C11 C16 C15 -178.66(12)
C16 C11 C17 O11 -171.07(12)
C12 C11 C17 O11 9.2(2)
C16 C11 C17 O12 10.54(17)
C12 C11 C17 O12 -169.16(11)
C12 N11 C21 C26 114.58(15)
C12 N11 C21 C22 -69.78(18)
C26 C21 C22 C23 0.69(19)
N11 C21 C22 C23 -174.94(12)
C21 C22 C23 C24 0.7(2)
C22 C23 C24 C25 -1.4(2)
C23 C24 C25 C26 0.6(2)
C22 C21 C26 C25 -1.44(19)
N11 C21 C26 C25 174.25(11)
C24 C25 C26 C21 0.79(19)
O21 C37 C31 C36 179.72(12)
O22 C37 C31 C36 0.68(17)
O21 C37 C31 C32 1.74(19)
O22 C37 C31 C32 -177.29(11)
C41 N21 C32 C33 8.2(2)
C41 N21 C32 C31 -174.71(12)
C36 C31 C32 N21 -179.38(11)
C37 C31 C32 N21 -1.38(18)
C36 C31 C32 C33 -2.22(17)
C37 C31 C32 C33 175.78(11)
N21 C32 C33 C34 178.69(12)
C31 C32 C33 C34 1.60(19)
C32 C33 C34 C35 0.4(2)
C33 C34 C35 C36 -1.7(2)
C34 C35 C36 C31 1.0(2)
C32 C31 C36 C35 0.96(19)
C37 C31 C36 C35 -177.07(12)
C32 N21 C41 C42 44.94(19)
C32 N21 C41 C46 -139.48(13)
C42 C41 C46 C45 0.34(17)
N21 C41 C46 C45 -175.40(11)
C41 C46 C45 C44 -1.20(18)
C46 C45 C44 C43 0.67(19)
C45 C44 C43 C42 0.71(19)
C44 C43 C42 C41 -1.57(19)
C46 C41 C42 C43 1.03(17)
N21 C41 C42 C43 176.57(11)
C5 N1 C1 C2 0.1(2)
N1 C1 C2 C3 1.4(2)
C1 C2 C3 C4 -1.46(19)
C1 C2 C3 C8 177.16(12)
C2 C3 C4 C5 0.22(19)
C8 C3 C4 C5 -178.41(12)
C1 N1 C5 C4 -1.4(2)
C3 C4 C5 N1 1.3(2)
C10 N2 C6 C7 -0.3(2)
N2 C6 C7 C8 1.1(2)
C6 C7 C8 C9 -1.12(19)
C6 C7 C8 C3 177.50(12)
C4 C3 C8 C9 163.73(12)
C2 C3 C8 C9 -14.81(18)
C4 C3 C8 C7 -14.81(18)
C2 C3 C8 C7 166.65(13)
C7 C8 C9 C10 0.58(19)
C3 C8 C9 C10 -178.04(12)
C6 N2 C10 C9 -0.3(2)
C8 C9 C10 N2 0.1(2)
